data_2223131
loop_
_publ_author_name
'Jasinski, Jerry P.'
'Butcher, Ray J.'
'Hakim Al-Arique, Q. N. M.'
'Yathirajan, H. S.'
'Narayana, B.'

_publ_section_title
;
 3-(2-Chloroethyl)-2-methyl-4-oxo-4<i>H</i>-pyrido[1,2-<i>a</i>]pyrimidinium
 2,4,6-trinitrophenolate
;
_journal_coeditor_code IS2446
_journal_issue 9
_journal_name_full 'Acta Crystallographica Section E'
_journal_page_first o2201
_journal_page_last o2202
_journal_paper_doi 10.1107/S1600536809032693
_journal_volume 65
_journal_year 2009
_chemical_formula_iupac 'C11 H12 Cl N2 O +, C6 H2 N3 O7 -'
_chemical_formula_moiety 'C11 H12 Cl N2 O +, C6 H2 N3 O7 -'
_chemical_formula_sum 'C17 H14 Cl N5 O8'
_chemical_formula_weight 451.78
_chemical_name_common
;
3-(2-Chloroethyl)-2-methyl-4<i>H</i>-pyrido[1,2-<i>a</i>] pyrimidinium-4-one
picrate
;
_chemical_name_systematic
;
3-(2-Chloroethyl)-2-methyl-4-oxo-4<i>H</i>-pyrido[1,2-<i>a</i>]pyrimidinium
2,4,6-trinitrophenolate
;
_space_group_IT_number 14
_symmetry_cell_setting monoclinic
_symmetry_space_group_name_Hall '-P 2yn'
_symmetry_space_group_name_H-M 'P 1 21/n 1'
_atom_sites_solution_hydrogens geom
_atom_sites_solution_primary direct
_atom_sites_solution_secondary difmap
_cell_angle_alpha 90.00
_cell_angle_beta 97.642(9)
_cell_angle_gamma 90.00
_cell_formula_units_Z 4
_cell_length_a 7.2718(5)
_cell_length_b 12.8159(9)
_cell_length_c 19.940(3)
_cell_measurement_reflns_used 4324
_cell_measurement_temperature 110(2)
_cell_measurement_theta_max 74.1343
_cell_measurement_theta_min 4.1062
_cell_volume 1841.8(3)
_computing_cell_refinement '<i>CrysAlis RED</i> (Oxford Diffraction, 2007)'
_computing_data_collection '<i>CrysAlis Pro</i> (Oxford Diffraction, 2007)'
_computing_data_reduction '<i>CrysAlis RED</i> (Oxford Diffraction, 2007)'
_computing_molecular_graphics '<i>SHELXTL</i> (Sheldrick, 2008)'
_computing_publication_material '<i>SHELXTL</i> (Sheldrick, 2008)'
_computing_structure_refinement '<i>SHELXL97</i> (Sheldrick, 2008)'
_computing_structure_solution '<i>SHELXS97</i> (Sheldrick, 2008)'
_diffrn_ambient_temperature 110(2)
_diffrn_detector_area_resol_mean 10.5081
_diffrn_measured_fraction_theta_full 0.998
_diffrn_measured_fraction_theta_max 0.970
_diffrn_measurement_device_type
;
Oxford Diffraction Xcalibur diffractometer with a Ruby (Gemini Cu) detector
;
_diffrn_measurement_method \w
_diffrn_radiation_monochromator graphite
_diffrn_radiation_source 'Enhance (Cu) X-ray Source'
_diffrn_radiation_type CuK\a
_diffrn_radiation_wavelength 1.54184
_diffrn_reflns_av_R_equivalents 0.0174
_diffrn_reflns_av_sigmaI/netI 0.0205
_diffrn_reflns_limit_h_max 8
_diffrn_reflns_limit_h_min -8
_diffrn_reflns_limit_k_max 9
_diffrn_reflns_limit_k_min -15
_diffrn_reflns_limit_l_max 24
_diffrn_reflns_limit_l_min -23
_diffrn_reflns_number 6948
_diffrn_reflns_theta_full 67.50
_diffrn_reflns_theta_max 74.04
_diffrn_reflns_theta_min 4.11
_diffrn_standards_decay_% <2%
_diffrn_standards_number 0
_exptl_absorpt_coefficient_mu 2.405
_exptl_absorpt_correction_T_max 0.575
_exptl_absorpt_correction_T_min 0.309
_exptl_absorpt_correction_type multi-scan
_exptl_absorpt_process_details '(<i>CrysAlis RED</i>; Oxford Diffraction, 2007)'
_exptl_crystal_colour 'pale yellow'
_exptl_crystal_density_diffrn 1.629
_exptl_crystal_density_method 'not measured'
_exptl_crystal_description chunk
_exptl_crystal_F_000 928
_exptl_crystal_size_max 0.44
_exptl_crystal_size_mid 0.37
_exptl_crystal_size_min 0.23
_refine_diff_density_max 0.303
_refine_diff_density_min -0.288
_refine_ls_extinction_method none
_refine_ls_goodness_of_fit_ref 1.034
_refine_ls_hydrogen_treatment constr
_refine_ls_matrix_type full
_refine_ls_number_parameters 281
_refine_ls_number_reflns 3616
_refine_ls_number_restraints 0
_refine_ls_restrained_S_all 1.034
_refine_ls_R_factor_all 0.0399
_refine_ls_R_factor_gt 0.0350
_refine_ls_shift/su_max_lt 0.001
_refine_ls_shift/su_mean 0.000
_refine_ls_structure_factor_coef Fsqd
_refine_ls_weighting_details 'calc w=1/[\s^2^(Fo^2^)+(0.063P)^2^+0.629P] where P=(Fo^2^+2Fc^2^)/3'
_refine_ls_weighting_scheme calc
_refine_ls_wR_factor_gt 0.0943
_refine_ls_wR_factor_ref 0.0974
_reflns_number_gt 3198
_reflns_number_total 3616
_reflns_threshold_expression I>2\s(I)
_cod_data_source_file is2446.cif
_cod_data_source_block I
_cod_original_sg_symbol_H-M 'P 21/n'
_cod_database_code 2223131
_cod_database_fobs_code 2223131

loop_
_symmetry_equiv_pos_as_xyz
'x, y, z'
'-x+1/2, y+1/2, -z+1/2'
'-x, -y, -z'
'x-1/2, -y-1/2, z-1/2'

loop_
_atom_site_type_symbol
_atom_site_label
_atom_site_fract_x
_atom_site_fract_y
_atom_site_fract_z
_atom_site_U_iso_or_equiv
_atom_site_adp_type
_atom_site_calc_flag
_atom_site_refinement_flags
_atom_site_occupancy
_atom_site_disorder_assembly
_atom_site_disorder_group
Cl Cl1A 0.86173(5) 0.88220(3) 0.687448(19) 0.02115(12) Uani d . 1 . .
O O1A 0.51748(16) 0.63234(9) 0.76768(5) 0.0210(2) Uani d . 1 . .
N N1A 0.37082(17) 0.50513(9) 0.69885(6) 0.0150(3) Uani d . 1 . .
C C1A 0.5193(2) 0.58121(11) 0.71692(8) 0.0162(3) Uani d . 1 . .
C C2A 0.6526(2) 0.58732(11) 0.66975(7) 0.0153(3) Uani d . 1 . .
C C3A 0.6432(2) 0.52080(11) 0.61613(7) 0.0154(3) Uani d . 1 . .
N N4A 0.50951(17) 0.44532(10) 0.60742(6) 0.0162(3) Uani d . 1 . .
H H4AA 0.5124 0.4000 0.5744 0.019 Uiso calc R 1 . .
C C5A 0.3734(2) 0.43685(11) 0.64690(7) 0.0157(3) Uani d . 1 . .
C C6A 0.2346(2) 0.35986(12) 0.63478(8) 0.0196(3) Uani d . 1 . .
H H6AA 0.2378 0.3105 0.5994 0.024 Uiso calc R 1 . .
C C7A 0.0949(2) 0.35698(13) 0.67466(9) 0.0226(3) Uani d . 1 . .
H H7AA 0.0018 0.3046 0.6677 0.027 Uiso calc R 1 . .
C C8A 0.0903(2) 0.43233(13) 0.72609(8) 0.0227(3) Uani d . 1 . .
H H8AA -0.0095 0.4328 0.7524 0.027 Uiso calc R 1 . .
C C9A 0.2275(2) 0.50377(12) 0.73803(8) 0.0190(3) Uani d . 1 . .
H H9AA 0.2254 0.5532 0.7734 0.023 Uiso calc R 1 . .
C C10A 0.7963(2) 0.67205(12) 0.68363(8) 0.0171(3) Uani d . 1 . .
H H10A 0.9037 0.6568 0.6595 0.021 Uiso calc R 1 . .
H H10B 0.8409 0.6754 0.7327 0.021 Uiso calc R 1 . .
C C11A 0.7098(2) 0.77552(12) 0.65971(8) 0.0187(3) Uani d . 1 . .
H H11A 0.5904 0.7844 0.6778 0.022 Uiso calc R 1 . .
H H11B 0.6843 0.7757 0.6097 0.022 Uiso calc R 1 . .
C C12A 0.7717(2) 0.52487(13) 0.56313(8) 0.0202(3) Uani d . 1 . .
H H12A 0.9003 0.5188 0.5848 0.030 Uiso calc R 1 . .
H H12B 0.7554 0.5914 0.5388 0.030 Uiso calc R 1 . .
H H12C 0.7433 0.4671 0.5312 0.030 Uiso calc R 1 . .
O O1B 0.57412(15) 0.30604(8) 0.51298(5) 0.0185(2) Uani d . 1 . .
O O21B 0.81068(17) 0.36265(9) 0.42333(6) 0.0246(3) Uani d . 1 . .
O O22B 0.75216(16) 0.25511(9) 0.33919(6) 0.0223(3) Uani d . 1 . .
O O41B 0.88575(16) -0.10609(9) 0.40701(6) 0.0233(3) Uani d . 1 . .
O O42B 0.78903(17) -0.16264(9) 0.49860(6) 0.0248(3) Uani d . 1 . .
O O61B 0.52961(16) 0.07476(10) 0.64703(6) 0.0250(3) Uani d . 1 . .
O O62B 0.61759(18) 0.23621(9) 0.64474(6) 0.0257(3) Uani d . 1 . .
N N2B 0.76693(17) 0.27587(10) 0.40009(7) 0.0174(3) Uani d . 1 . .
N N4B 0.81817(17) -0.09140(10) 0.45962(7) 0.0175(3) Uani d . 1 . .
N N6B 0.59534(18) 0.14919(11) 0.61918(6) 0.0180(3) Uani d . 1 . .
C C1B 0.6503(2) 0.21995(11) 0.50651(7) 0.0145(3) Uani d . 1 . .
C C2B 0.7355(2) 0.19261(12) 0.44702(7) 0.0153(3) Uani d . 1 . .
C C3B 0.7866(2) 0.09381(12) 0.43082(7) 0.0158(3) Uani d . 1 . .
H H3BA 0.8335 0.0804 0.3894 0.019 Uiso calc R 1 . .
C C4B 0.76828(19) 0.01382(12) 0.47634(7) 0.0156(3) Uani d . 1 . .
C C5B 0.70412(19) 0.03312(12) 0.53788(7) 0.0157(3) Uani d . 1 . .
H H5BA 0.6955 -0.0220 0.5691 0.019 Uiso calc R 1 . .
C C6B 0.6534(2) 0.13254(12) 0.55290(7) 0.0151(3) Uani d . 1 . .

loop_
_atom_site_aniso_label
_atom_site_aniso_U_11
_atom_site_aniso_U_22
_atom_site_aniso_U_33
_atom_site_aniso_U_12
_atom_site_aniso_U_13
_atom_site_aniso_U_23
Cl1A 0.0225(2) 0.0160(2) 0.0248(2) -0.00529(13) 0.00290(15) -0.00297(14)
O1A 0.0287(6) 0.0192(6) 0.0158(5) -0.0004(4) 0.0054(4) -0.0034(4)
N1A 0.0175(6) 0.0129(6) 0.0149(6) 0.0017(5) 0.0037(5) 0.0018(5)
C1A 0.0202(7) 0.0121(7) 0.0157(7) 0.0020(6) 0.0006(6) 0.0025(6)
C2A 0.0158(7) 0.0143(7) 0.0154(7) 0.0002(6) 0.0009(5) 0.0019(5)
C3A 0.0154(7) 0.0140(7) 0.0167(7) 0.0020(5) 0.0018(5) 0.0017(6)
N4A 0.0189(6) 0.0144(6) 0.0159(6) 0.0004(5) 0.0044(5) -0.0028(5)
C5A 0.0187(7) 0.0128(7) 0.0156(7) 0.0032(6) 0.0023(6) 0.0027(5)
C6A 0.0218(8) 0.0136(7) 0.0232(8) 0.0012(6) 0.0023(6) 0.0006(6)
C7A 0.0205(8) 0.0169(7) 0.0303(9) -0.0027(6) 0.0035(7) 0.0057(6)
C8A 0.0225(8) 0.0234(8) 0.0237(8) 0.0017(6) 0.0089(6) 0.0076(7)
C9A 0.0226(7) 0.0190(7) 0.0165(7) 0.0039(6) 0.0069(6) 0.0048(6)
C10A 0.0176(7) 0.0171(7) 0.0163(7) -0.0007(6) 0.0010(6) -0.0011(6)
C11A 0.0180(7) 0.0150(7) 0.0221(8) -0.0044(6) -0.0002(6) -0.0017(6)
C12A 0.0213(7) 0.0221(8) 0.0183(7) -0.0019(6) 0.0063(6) -0.0027(6)
O1B 0.0219(5) 0.0163(5) 0.0175(5) 0.0027(4) 0.0037(4) -0.0018(4)
O21B 0.0309(6) 0.0177(6) 0.0261(6) -0.0055(5) 0.0071(5) -0.0003(5)
O22B 0.0257(6) 0.0268(6) 0.0149(5) 0.0026(5) 0.0045(4) 0.0025(5)
O41B 0.0264(6) 0.0222(6) 0.0226(6) 0.0026(5) 0.0085(5) -0.0070(5)
O42B 0.0296(6) 0.0152(5) 0.0313(7) 0.0001(5) 0.0103(5) 0.0018(5)
O61B 0.0266(6) 0.0304(7) 0.0199(6) -0.0034(5) 0.0096(5) 0.0024(5)
O62B 0.0412(7) 0.0208(6) 0.0149(5) 0.0088(5) 0.0029(5) -0.0030(4)
N2B 0.0148(6) 0.0188(7) 0.0190(6) 0.0009(5) 0.0039(5) 0.0017(5)
N4B 0.0141(6) 0.0172(6) 0.0210(7) -0.0015(5) 0.0018(5) -0.0039(5)
N6B 0.0177(6) 0.0220(7) 0.0143(6) 0.0041(5) 0.0027(5) 0.0012(5)
C1B 0.0129(6) 0.0157(7) 0.0148(7) -0.0008(5) 0.0010(5) -0.0021(6)
C2B 0.0141(6) 0.0178(7) 0.0140(7) -0.0020(5) 0.0016(5) 0.0011(6)
C3B 0.0131(7) 0.0198(7) 0.0145(7) -0.0007(6) 0.0025(5) -0.0026(6)
C4B 0.0138(7) 0.0155(7) 0.0175(7) -0.0005(5) 0.0019(5) -0.0036(6)
C5B 0.0125(7) 0.0166(7) 0.0178(7) -0.0014(5) 0.0011(5) 0.0007(6)
C6B 0.0136(7) 0.0186(7) 0.0133(7) -0.0003(5) 0.0028(5) -0.0011(6)

loop_
_atom_type_symbol
_atom_type_description
_atom_type_scat_dispersion_real
_atom_type_scat_dispersion_imag
_atom_type_scat_source
C C 0.0181 0.0091 'International Tables Vol C Tables 4.2.6.8 and 6.1.1.4'
H H 0.0000 0.0000 'International Tables Vol C Tables 4.2.6.8 and 6.1.1.4'
N N 0.0311 0.0180 'International Tables Vol C Tables 4.2.6.8 and 6.1.1.4'
O O 0.0492 0.0322 'International Tables Vol C Tables 4.2.6.8 and 6.1.1.4'
Cl Cl 0.3639 0.7018 'International Tables Vol C Tables 4.2.6.8 and 6.1.1.4'

loop_
_geom_angle_atom_site_label_1
_geom_angle_atom_site_label_2
_geom_angle_atom_site_label_3
_geom_angle_site_symmetry_1
_geom_angle_site_symmetry_3
_geom_angle
_geom_angle_publ_flag
C5A N1A C9A . . 120.69(13) ?
C5A N1A C1A . . 122.17(12) ?
C9A N1A C1A . . 117.12(13) ?
O1A C1A C2A . . 126.96(14) ?
O1A C1A N1A . . 118.57(14) ?
C2A C1A N1A . . 114.47(13) ?
C3A C2A C1A . . 120.70(14) ?
C3A C2A C10A . . 123.83(14) ?
C1A C2A C10A . . 115.46(13) ?
C2A C3A N4A . . 120.25(13) ?
C2A C3A C12A . . 124.01(14) ?
N4A C3A C12A . . 115.73(13) ?
C5A N4A C3A . . 123.23(13) ?
C5A N4A H4AA . . 118.4 ?
C3A N4A H4AA . . 118.4 ?
N4A C5A N1A . . 118.62(13) ?
N4A C5A C6A . . 121.39(14) ?
N1A C5A C6A . . 119.99(14) ?
C7A C6A C5A . . 119.23(15) ?
C7A C6A H6AA . . 120.4 ?
C5A C6A H6AA . . 120.4 ?
C6A C7A C8A . . 119.56(15) ?
C6A C7A H7AA . . 120.2 ?
C8A C7A H7AA . . 120.2 ?
C9A C8A C7A . . 120.20(15) ?
C9A C8A H8AA . . 119.9 ?
C7A C8A H8AA . . 119.9 ?
C8A C9A N1A . . 120.20(15) ?
C8A C9A H9AA . . 119.9 ?
N1A C9A H9AA . . 119.9 ?
C2A C10A C11A . . 108.90(12) ?
C2A C10A H10A . . 109.9 ?
C11A C10A H10A . . 109.9 ?
C2A C10A H10B . . 109.9 ?
C11A C10A H10B . . 109.9 ?
H10A C10A H10B . . 108.3 ?
C10A C11A Cl1A . . 110.85(11) ?
C10A C11A H11A . . 109.5 ?
Cl1A C11A H11A . . 109.5 ?
C10A C11A H11B . . 109.5 ?
Cl1A C11A H11B . . 109.5 ?
H11A C11A H11B . . 108.1 ?
C3A C12A H12A . . 109.5 ?
C3A C12A H12B . . 109.5 ?
H12A C12A H12B . . 109.5 ?
C3A C12A H12C . . 109.5 ?
H12A C12A H12C . . 109.5 ?
H12B C12A H12C . . 109.5 ?
O21B N2B O22B . . 123.36(13) ?
O21B N2B C2B . . 118.35(13) ?
O22B N2B C2B . . 118.27(13) ?
O41B N4B O42B . . 122.99(13) ?
O41B N4B C4B . . 118.67(13) ?
O42B N4B C4B . . 118.33(13) ?
O62B N6B O61B . . 123.63(13) ?
O62B N6B C6B . . 118.15(13) ?
O61B N6B C6B . . 118.20(13) ?
O1B C1B C6B . . 125.86(14) ?
O1B C1B C2B . . 122.74(13) ?
C6B C1B C2B . . 111.23(13) ?
C3B C2B C1B . . 125.03(13) ?
C3B C2B N2B . . 117.04(13) ?
C1B C2B N2B . . 117.92(13) ?
C2B C3B C4B . . 118.42(14) ?
C2B C3B H3BA . . 120.8 ?
C4B C3B H3BA . . 120.8 ?
C3B C4B C5B . . 121.21(14) ?
C3B C4B N4B . . 119.28(13) ?
C5B C4B N4B . . 119.51(13) ?
C6B C5B C4B . . 119.29(14) ?
C6B C5B H5BA . . 120.4 ?
C4B C5B H5BA . . 120.4 ?
C5B C6B C1B . . 124.09(14) ?
C5B C6B N6B . . 116.97(13) ?
C1B C6B N6B . . 118.92(13) ?

loop_
_geom_bond_atom_site_label_1
_geom_bond_atom_site_label_2
_geom_bond_site_symmetry_2
_geom_bond_distance
_geom_bond_publ_flag
Cl1A C11A . 1.7979(15) ?
O1A C1A . 1.2073(19) ?
N1A C5A . 1.3582(19) ?
N1A C9A . 1.3835(19) ?
N1A C1A . 1.4636(19) ?
C1A C2A . 1.440(2) ?
C2A C3A . 1.362(2) ?
C2A C10A . 1.507(2) ?
C3A N4A . 1.3659(19) ?
C3A C12A . 1.502(2) ?
N4A C5A . 1.3485(19) ?
N4A H4AA . 0.8800 ?
C5A C6A . 1.409(2) ?
C6A C7A . 1.372(2) ?
C6A H6AA . 0.9500 ?
C7A C8A . 1.412(2) ?
C7A H7AA . 0.9500 ?
C8A C9A . 1.352(2) ?
C8A H8AA . 0.9500 ?
C9A H9AA . 0.9500 ?
C10A C11A . 1.517(2) ?
C10A H10A . 0.9900 ?
C10A H10B . 0.9900 ?
C11A H11A . 0.9900 ?
C11A H11B . 0.9900 ?
C12A H12A . 0.9800 ?
C12A H12B . 0.9800 ?
C12A H12C . 0.9800 ?
O1B C1B . 1.2489(18) ?
O21B N2B . 1.2303(18) ?
O22B N2B . 1.2337(17) ?
O41B N4B . 1.2307(17) ?
O42B N4B . 1.2355(18) ?
O61B N6B . 1.2317(18) ?
O62B N6B . 1.2279(18) ?
N2B C2B . 1.4572(19) ?
N4B C4B . 1.4469(19) ?
N6B C6B . 1.4559(19) ?
C1B C6B . 1.451(2) ?
C1B C2B . 1.452(2) ?
C2B C3B . 1.370(2) ?
C3B C4B . 1.387(2) ?
C3B H3BA . 0.9500 ?
C4B C5B . 1.392(2) ?
C5B C6B . 1.371(2) ?
C5B H5BA . 0.9500 ?

loop_
_geom_hbond_atom_site_label_D
_geom_hbond_atom_site_label_H
_geom_hbond_atom_site_label_A
_geom_hbond_site_symmetry_A
_geom_hbond_distance_DH
_geom_hbond_distance_HA
_geom_hbond_distance_DA
_geom_hbond_angle_DHA
N4A H4AA O1B . 0.88 1.82 2.6811(16) 167.0
N4A H4AA O62B . 0.88 2.58 2.8632(17) 99.5
C5B H5BA Cl1A 1_545 0.95 2.79 3.6112(16) 145.5
C7A H7AA O1A 2_546 0.95 2.57 3.2446(19) 128.2
C12A H12C O1B . 0.98 2.41 3.2477(19) 143.7
C9A H9AA O61B 2_556 0.95 2.61 3.2734(19) 127.2
C12A H12A O21B 3_766 0.98 2.62 3.340(2) 130.8
C10A H10B O62B 2_656 0.99 2.54 3.494(2) 160.7
C11A H11A O22B 3_666 0.99 2.52 3.385(2) 145.8
C11A H11B O42B 1_565 0.99 2.56 3.431(2) 146.6

loop_
_geom_torsion_atom_site_label_1
_geom_torsion_atom_site_label_2
_geom_torsion_atom_site_label_3
_geom_torsion_atom_site_label_4
_geom_torsion_site_symmetry_1
_geom_torsion_site_symmetry_2
_geom_torsion_site_symmetry_3
_geom_torsion_site_symmetry_4
_geom_torsion
_geom_torsion_publ_flag
C5A N1A C1A O1A . . . . -172.72(13) ?
C9A N1A C1A O1A . . . . 6.0(2) ?
C5A N1A C1A C2A . . . . 8.26(19) ?
C9A N1A C1A C2A . . . . -173.04(12) ?
O1A C1A C2A C3A . . . . 176.59(15) ?
N1A C1A C2A C3A . . . . -4.5(2) ?
O1A C1A C2A C10A . . . . -4.5(2) ?
N1A C1A C2A C10A . . . . 174.42(12) ?
C1A C2A C3A N4A . . . . -1.8(2) ?
C10A C2A C3A N4A . . . . 179.40(13) ?
C1A C2A C3A C12A . . . . 177.36(14) ?
C10A C2A C3A C12A . . . . -1.5(2) ?
C2A C3A N4A C5A . . . . 5.2(2) ?
C12A C3A N4A C5A . . . . -174.00(13) ?
C3A N4A C5A N1A . . . . -1.5(2) ?
C3A N4A C5A C6A . . . . 177.89(14) ?
C9A N1A C5A N4A . . . . 175.85(13) ?
C1A N1A C5A N4A . . . . -5.5(2) ?
C9A N1A C5A C6A . . . . -3.5(2) ?
C1A N1A C5A C6A . . . . 175.12(13) ?
N4A C5A C6A C7A . . . . -177.42(14) ?
N1A C5A C6A C7A . . . . 2.0(2) ?
C5A C6A C7A C8A . . . . 1.3(2) ?
C6A C7A C8A C9A . . . . -3.1(2) ?
C7A C8A C9A N1A . . . . 1.6(2) ?
C5A N1A C9A C8A . . . . 1.8(2) ?
C1A N1A C9A C8A . . . . -176.96(13) ?
C3A C2A C10A C11A . . . . 100.58(17) ?
C1A C2A C10A C11A . . . . -78.29(16) ?
C2A C10A C11A Cl1A . . . . 170.43(10) ?
O1B C1B C2B C3B . . . . -165.97(15) ?
C6B C1B C2B C3B . . . . 9.5(2) ?
O1B C1B C2B N2B . . . . 13.0(2) ?
C6B C1B C2B N2B . . . . -171.52(12) ?
O21B N2B C2B C3B . . . . -145.18(14) ?
O22B N2B C2B C3B . . . . 33.30(19) ?
O21B N2B C2B C1B . . . . 35.76(19) ?
O22B N2B C2B C1B . . . . -145.77(14) ?
C1B C2B C3B C4B . . . . -4.6(2) ?
N2B C2B C3B C4B . . . . 176.39(13) ?
C2B C3B C4B C5B . . . . -1.6(2) ?
C2B C3B C4B N4B . . . . 178.83(13) ?
O41B N4B C4B C3B . . . . 4.1(2) ?
O42B N4B C4B C3B . . . . -175.13(13) ?
O41B N4B C4B C5B . . . . -175.43(13) ?
O42B N4B C4B C5B . . . . 5.3(2) ?
C3B C4B C5B C6B . . . . 1.8(2) ?
N4B C4B C5B C6B . . . . -178.67(13) ?
C4B C5B C6B C1B . . . . 4.3(2) ?
C4B C5B C6B N6B . . . . -177.30(13) ?
O1B C1B C6B C5B . . . . 166.06(15) ?
C2B C1B C6B C5B . . . . -9.2(2) ?
O1B C1B C6B N6B . . . . -12.4(2) ?
C2B C1B C6B N6B . . . . 172.34(12) ?
O62B N6B C6B C5B . . . . 152.45(14) ?
O61B N6B C6B C5B . . . . -26.3(2) ?
O62B N6B C6B C1B . . . . -29.02(19) ?
O61B N6B C6B C1B . . . . 152.23(13) ?
